data_2219616
loop_
_publ_author_name
'Ahmadi, Roya'
'Kalateh, Khadijeh'
'Abedi, Anita'
'Amani, Vahid'
'Khavasi, Hamid Reza'

_publ_contact_author
;
  'Amani, Vahid'
   Islamic Azad University
   Shahr-e-Rey Branch
   Tehran
   Iran
;
_publ_section_title
;
 Trichlorido(4,4'-dimethyl-2,2'-bipyridine-\k^2^<i>N</i>,<i>N</i>')(dimethyl
 sulfoxide-\k<i>O</i>)indium(III)
;
_journal_coeditor_code HK2532
_journal_issue 10
_journal_name_full 'Acta Crystallographica Section E'
_journal_page_first m1306
_journal_page_last m1307
_journal_paper_doi 10.1107/S1600536808029553
_journal_volume 64
_journal_year 2008
_chemical_formula_iupac '[In Cl3 (C12 H12 N2) (C2 H6 O S)]'
_chemical_formula_moiety 'C14 H18 Cl3 In N2 O S'
_chemical_formula_sum 'C14 H18 Cl3 In N2 O S'
_chemical_formula_weight 483.54
_chemical_name_systematic
;
Trichlorido(4,4'-dimethyl-2,2'-bipyridine-\k^2^<i>N</i>,<i>N</i>')(dimethyl
sulfoxide-\k<i>O</i>)indium(III)
;
_space_group_IT_number 14
_symmetry_cell_setting monoclinic
_symmetry_space_group_name_Hall '-P 2yn'
_symmetry_space_group_name_H-M 'P 1 21/n 1'
_atom_sites_solution_hydrogens geom
_atom_sites_solution_primary direct
_atom_sites_solution_secondary difmap
_audit_creation_method SHELXL-97
_cell_angle_alpha 90.00
_cell_angle_beta 105.95(3)
_cell_angle_gamma 90.00
_cell_formula_units_Z 4
_cell_length_a 8.2565(17)
_cell_length_b 23.456(5)
_cell_length_c 10.121(2)
_cell_measurement_reflns_used 2052
_cell_measurement_temperature 298(2)
_cell_measurement_theta_max 29.31
_cell_measurement_theta_min 1.74
_cell_volume 1884.6(7)
_computing_cell_refinement 'SAINT (Bruker, 1998)'
_computing_data_collection 'SMART (Bruker, 1998)'
_computing_data_reduction 'SAINT (Bruker, 1998)'
_computing_molecular_graphics 'ORTEP-3 for Windows (Farrugia, 1997) and PLATON (Spek, 2003)'
_computing_publication_material 'WinGX (Farrugia, 1999)'
_computing_structure_refinement 'SHELXTL (Sheldrick, 2008)'
_computing_structure_solution 'SHELXTL (Sheldrick, 2008)'
_diffrn_ambient_temperature 298(2)
_diffrn_measured_fraction_theta_full 0.988
_diffrn_measured_fraction_theta_max 0.988
_diffrn_measurement_device_type 'Bruker SMART CCD area-detector diffractometer'
_diffrn_measurement_method '\f and \w scans'
_diffrn_radiation_monochromator graphite
_diffrn_radiation_source 'fine-focus sealed tube'
_diffrn_radiation_type MoK\a
_diffrn_radiation_wavelength 0.71073
_diffrn_reflns_av_R_equivalents 0.0381
_diffrn_reflns_av_sigmaI/netI 0.0256
_diffrn_reflns_limit_h_max 11
_diffrn_reflns_limit_h_min -11
_diffrn_reflns_limit_k_max 32
_diffrn_reflns_limit_k_min -28
_diffrn_reflns_limit_l_max 12
_diffrn_reflns_limit_l_min -13
_diffrn_reflns_number 13791
_diffrn_reflns_theta_full 29.31
_diffrn_reflns_theta_max 29.31
_diffrn_reflns_theta_min 1.74
_diffrn_standards_number 0
_exptl_absorpt_coefficient_mu 1.791
_exptl_absorpt_correction_T_max 0.455
_exptl_absorpt_correction_T_min 0.404
_exptl_absorpt_correction_type multi-scan
_exptl_absorpt_process_details '(SADABS; Sheldrick, 1998)'
_exptl_crystal_colour colorless
_exptl_crystal_density_diffrn 1.704
_exptl_crystal_density_method 'not measured'
_exptl_crystal_description prism
_exptl_crystal_F_000 960
_exptl_crystal_size_max 0.49
_exptl_crystal_size_mid 0.46
_exptl_crystal_size_min 0.44
_refine_diff_density_max 0.860
_refine_diff_density_min -0.692
_refine_ls_extinction_method none
_refine_ls_goodness_of_fit_ref 1.160
_refine_ls_hydrogen_treatment constr
_refine_ls_matrix_type full
_refine_ls_number_parameters 201
_refine_ls_number_reflns 5046
_refine_ls_number_restraints 0
_refine_ls_restrained_S_all 1.160
_refine_ls_R_factor_all 0.0379
_refine_ls_R_factor_gt 0.0355
_refine_ls_shift/su_max 0.018
_refine_ls_shift/su_mean 0.001
_refine_ls_structure_factor_coef Fsqd
_refine_ls_weighting_details 'calc w=1/[\s^2^(Fo^2^)+(0.0263P)^2^+2.6542P] where P=(Fo^2^+2Fc^2^)/3'
_refine_ls_weighting_scheme calc
_refine_ls_wR_factor_gt 0.0838
_refine_ls_wR_factor_ref 0.0850
_reflns_number_gt 4804
_reflns_number_total 5046
_reflns_threshold_expression I>2\s(I)
_cod_data_source_file hk2532.cif
_cod_data_source_block I
_cod_original_cell_volume 1884.7(7)
_cod_original_sg_symbol_H-M 'P 21/n'
_cod_database_code 2219616
_cod_database_fobs_code 2219616

loop_
_symmetry_equiv_pos_site_id
_symmetry_equiv_pos_as_xyz
1 x,y,z
2 1/2-x,1/2+y,1/2-z
3 -x,-y,-z
4 1/2+x,1/2-y,1/2+z

loop_
_atom_site_type_symbol
_atom_site_label
_atom_site_fract_x
_atom_site_fract_y
_atom_site_fract_z
_atom_site_U_iso_or_equiv
_atom_site_adp_type
_atom_site_calc_flag
_atom_site_refinement_flags
_atom_site_occupancy
In In1 0.67799(2) 0.143868(8) 0.722848(19) 0.03114(7) Uani d . 1
Cl Cl1 0.46060(14) 0.15508(4) 0.50881(9) 0.0586(2) Uani d . 1
Cl Cl2 0.89844(14) 0.10102(4) 0.63344(12) 0.0620(3) Uani d . 1
Cl Cl3 0.78999(10) 0.24070(3) 0.74202(8) 0.04094(16) Uani d . 1
S S1 0.41807(11) 0.23105(4) 0.82159(9) 0.04457(18) Uani d . 1
O O1 0.4998(3) 0.17216(10) 0.8405(2) 0.0410(5) Uani d . 1
N N1 0.5893(3) 0.05448(10) 0.7626(2) 0.0345(5) Uani d . 1
N N2 0.8245(3) 0.11591(10) 0.9400(2) 0.0329(5) Uani d . 1
C C1 0.4701(4) 0.02601(15) 0.6694(3) 0.0443(7) Uani d . 1
H H1 0.4125 0.0447 0.5892 0.053 Uiso calc R 1
C C2 0.4290(4) -0.03006(14) 0.6877(3) 0.0440(7) Uani d . 1
H H2 0.3452 -0.0484 0.6207 0.053 Uiso calc R 1
C C3 0.5131(4) -0.05872(13) 0.8059(3) 0.0378(6) Uani d . 1
C C4 0.4753(5) -0.12005(14) 0.8289(4) 0.0501(8) Uani d . 1
H H4A 0.4398 -0.1232 0.9113 0.060 Uiso calc R 1
H H4B 0.5747 -0.1426 0.8378 0.060 Uiso calc R 1
H H4C 0.3872 -0.1335 0.7522 0.060 Uiso calc R 1
C C5 0.6370(4) -0.02882(13) 0.9026(3) 0.0369(6) Uani d . 1
H H5 0.6968 -0.0468 0.9832 0.044 Uiso calc R 1
C C6 0.6714(3) 0.02770(12) 0.8790(3) 0.0308(5) Uani d . 1
C C7 0.8006(3) 0.06232(12) 0.9795(3) 0.0311(5) Uani d . 1
C C8 0.8859(4) 0.04184(13) 1.1078(3) 0.0359(6) Uani d . 1
H H8 0.8674 0.0047 1.1325 0.043 Uiso calc R 1
C C9 1.0000(4) 0.07688(13) 1.2006(3) 0.0374(6) Uani d . 1
C C10 1.0914(5) 0.05639(17) 1.3414(4) 0.0530(9) Uani d . 1
H H10A 1.0620 0.0799 1.4089 0.064 Uiso calc R 1
H H10B 1.2106 0.0585 1.3532 0.064 Uiso calc R 1
H H10C 1.0601 0.0176 1.3524 0.064 Uiso calc R 1
C C11 1.0221(4) 0.13209(14) 1.1568(3) 0.0403(6) Uani d . 1
H H11 1.0970 0.1569 1.2147 0.048 Uiso calc R 1
C C12 0.9325(4) 0.14978(13) 1.0270(3) 0.0400(6) Uani d . 1
H H12 0.9482 0.1867 0.9995 0.048 Uiso calc R 1
C C13 0.5259(7) 0.2699(2) 0.9695(5) 0.0731(13) Uani d . 1
H H13A 0.6407 0.2757 0.9686 0.088 Uiso calc R 1
H H13B 0.5234 0.2489 1.0504 0.088 Uiso calc R 1
H H13C 0.4720 0.3061 0.9699 0.088 Uiso calc R 1
C C14 0.2249(5) 0.2199(2) 0.8626(5) 0.0722(13) Uani d . 1
H H14A 0.2464 0.2014 0.9503 0.087 Uiso calc R 1
H H14B 0.1527 0.1963 0.7935 0.087 Uiso calc R 1
H H14C 0.1711 0.2559 0.8661 0.087 Uiso calc R 1

loop_
_atom_site_aniso_label
_atom_site_aniso_U_11
_atom_site_aniso_U_22
_atom_site_aniso_U_33
_atom_site_aniso_U_12
_atom_site_aniso_U_13
_atom_site_aniso_U_23
In1 0.03794(11) 0.02645(10) 0.03083(10) -0.00110(7) 0.01249(7) 0.00088(7)
Cl1 0.0729(6) 0.0538(5) 0.0380(4) -0.0016(4) -0.0033(4) 0.0062(3)
Cl2 0.0772(6) 0.0409(4) 0.0877(7) 0.0027(4) 0.0561(6) -0.0066(4)
Cl3 0.0448(4) 0.0282(3) 0.0536(4) -0.0030(3) 0.0197(3) 0.0006(3)
S1 0.0475(4) 0.0469(4) 0.0438(4) 0.0125(3) 0.0200(3) 0.0068(3)
O1 0.0441(11) 0.0412(12) 0.0434(11) 0.0053(9) 0.0216(9) 0.0042(9)
N1 0.0379(12) 0.0297(12) 0.0350(11) -0.0049(9) 0.0085(9) -0.0006(9)
N2 0.0326(11) 0.0296(11) 0.0373(12) -0.0019(9) 0.0111(9) 0.0009(9)
C1 0.0473(17) 0.0394(16) 0.0392(15) -0.0067(14) 0.0002(13) 0.0022(12)
C2 0.0460(17) 0.0384(16) 0.0441(16) -0.0122(13) 0.0067(13) -0.0062(13)
C3 0.0455(15) 0.0313(14) 0.0406(14) -0.0055(12) 0.0183(12) -0.0046(11)
C4 0.068(2) 0.0322(16) 0.0527(19) -0.0109(15) 0.0213(17) -0.0040(14)
C5 0.0446(15) 0.0312(14) 0.0354(13) -0.0030(12) 0.0116(12) 0.0015(11)
C6 0.0335(12) 0.0290(13) 0.0311(12) -0.0019(10) 0.0109(10) -0.0028(10)
C7 0.0329(12) 0.0294(13) 0.0321(12) 0.0000(10) 0.0109(10) -0.0018(10)
C8 0.0405(14) 0.0284(13) 0.0382(14) -0.0002(11) 0.0095(11) -0.0007(11)
C9 0.0377(14) 0.0364(15) 0.0356(14) 0.0029(12) 0.0059(11) -0.0030(11)
C10 0.061(2) 0.051(2) 0.0391(16) 0.0022(17) -0.0007(15) 0.0011(14)
C11 0.0388(15) 0.0365(15) 0.0424(15) -0.0051(12) 0.0058(12) -0.0067(12)
C12 0.0416(15) 0.0314(14) 0.0478(16) -0.0073(12) 0.0136(13) -0.0020(12)
C13 0.091(3) 0.064(3) 0.079(3) -0.017(2) 0.048(3) -0.028(2)
C14 0.042(2) 0.100(4) 0.079(3) 0.017(2) 0.025(2) 0.007(3)

loop_
_atom_type_symbol
_atom_type_description
_atom_type_scat_dispersion_real
_atom_type_scat_dispersion_imag
_atom_type_scat_source
C C 0.0033 0.0016 'International Tables Vol C Tables 4.2.6.8 and 6.1.1.4'
H H 0.0000 0.0000 'International Tables Vol C Tables 4.2.6.8 and 6.1.1.4'
N N 0.0061 0.0033 'International Tables Vol C Tables 4.2.6.8 and 6.1.1.4'
O O 0.0106 0.0060 'International Tables Vol C Tables 4.2.6.8 and 6.1.1.4'
Cl Cl 0.1484 0.1585 'International Tables Vol C Tables 4.2.6.8 and 6.1.1.4'
In In -0.7276 1.3100 'International Tables Vol C Tables 4.2.6.8 and 6.1.1.4'
S S 0.1246 0.1234 'International Tables Vol C Tables 4.2.6.8 and 6.1.1.4'

loop_
_geom_angle_atom_site_label_1
_geom_angle_atom_site_label_2
_geom_angle_atom_site_label_3
_geom_angle
_geom_angle_publ_flag
Cl1 In1 Cl2 99.03(4) yes
Cl1 In1 Cl3 98.15(3) yes
Cl3 In1 Cl2 96.15(3) yes
O1 In1 Cl1 90.56(7) yes
O1 In1 Cl2 168.67(6) yes
O1 In1 Cl3 88.39(6) yes
O1 In1 N1 83.64(9) yes
O1 In1 N2 79.94(9) yes
N1 In1 Cl1 93.59(7) yes
N1 In1 Cl2 89.72(7) yes
N1 In1 Cl3 165.87(6) yes
N2 In1 Cl1 162.86(7) yes
N2 In1 Cl2 89.26(7) yes
N2 In1 Cl3 95.83(7) yes
N1 In1 N2 71.34(9) yes
O1 S1 C13 104.9(2) ?
O1 S1 C14 103.4(2) ?
C13 S1 C14 98.8(2) ?
H14B C14 H14C 109.5 ?
S1 O1 In1 122.38(12) ?
C1 N1 C6 118.7(3) ?
C1 N1 In1 122.7(2) ?
C6 N1 In1 118.26(18) ?
C12 N2 C7 119.1(3) ?
C12 N2 In1 123.0(2) ?
C7 N2 In1 117.94(18) ?
N1 C1 C2 122.7(3) ?
N1 C1 H1 118.7 ?
C2 C1 H1 118.7 ?
C3 C2 C1 119.7(3) ?
C3 C2 H2 120.2 ?
C1 C2 H2 120.2 ?
C2 C3 C5 117.4(3) ?
C2 C3 C4 121.6(3) ?
C5 C3 C4 121.1(3) ?
C3 C4 H4A 109.5 ?
C3 C4 H4B 109.5 ?
H4A C4 H4B 109.5 ?
C3 C4 H4C 109.5 ?
H4A C4 H4C 109.5 ?
H4B C4 H4C 109.5 ?
C6 C5 C3 120.3(3) ?
C6 C5 H5 119.9 ?
C3 C5 H5 119.9 ?
N1 C6 C5 121.3(3) ?
N1 C6 C7 115.9(2) ?
C5 C6 C7 122.8(3) ?
N2 C7 C8 121.6(3) ?
N2 C7 C6 116.1(2) ?
C8 C7 C6 122.3(3) ?
C7 C8 C9 120.1(3) ?
C7 C8 H8 119.9 ?
C9 C8 H8 119.9 ?
C11 C9 C8 117.0(3) ?
C11 C9 C10 121.6(3) ?
C8 C9 C10 121.4(3) ?
C9 C10 H10A 109.5 ?
C9 C10 H10B 109.5 ?
H10A C10 H10B 109.5 ?
C9 C10 H10C 109.5 ?
H10A C10 H10C 109.5 ?
H10B C10 H10C 109.5 ?
C12 C11 C9 119.8(3) ?
C12 C11 H11 120.1 ?
C9 C11 H11 120.1 ?
N2 C12 C11 122.4(3) ?
N2 C12 H12 118.8 ?
C11 C12 H12 118.8 ?
S1 C13 H13A 109.5 ?
S1 C13 H13B 109.5 ?
H13A C13 H13B 109.5 ?
S1 C13 H13C 109.5 ?
H13A C13 H13C 109.5 ?
H13B C13 H13C 109.5 ?
S1 C14 H14A 109.5 ?
S1 C14 H14B 109.5 ?
H14A C14 H14B 109.5 ?
S1 C14 H14C 109.5 ?
H14A C14 H14C 109.5 ?

loop_
_geom_bond_atom_site_label_1
_geom_bond_atom_site_label_2
_geom_bond_distance
_geom_bond_publ_flag
Cl1 In1 2.4180(12) yes
Cl2 In1 2.4592(10) yes
Cl3 In1 2.4398(9) yes
O1 In1 2.233(2) yes
O1 S1 1.526(2) ?
N1 In1 2.293(2) yes
N2 In1 2.294(2) yes
C1 N1 1.339(4) ?
C1 C2 1.383(5) ?
C1 H1 0.9300 ?
C2 C3 1.382(5) ?
C2 H2 0.9300 ?
C3 C5 1.395(4) ?
C3 C4 1.504(4) ?
C4 H4A 0.9600 ?
C4 H4B 0.9600 ?
C4 H4C 0.9600 ?
C5 C6 1.390(4) ?
C5 H5 0.9300 ?
C6 N1 1.343(4) ?
C6 C7 1.495(4) ?
C7 N2 1.350(4) ?
C7 C8 1.382(4) ?
C8 C9 1.400(4) ?
C8 H8 0.9300 ?
C9 C11 1.397(4) ?
C9 C10 1.497(4) ?
C10 H10A 0.9600 ?
C10 H10B 0.9600 ?
C10 H10C 0.9600 ?
C11 C12 1.382(5) ?
C11 H11 0.9300 ?
C12 N2 1.331(4) ?
C12 H12 0.9300 ?
C13 S1 1.770(5) ?
C13 H13A 0.9600 ?
C13 H13B 0.9600 ?
C13 H13C 0.9600 ?
C14 S1 1.775(4) ?
C14 H14A 0.9600 ?
C14 H14B 0.9600 ?
C14 H14C 0.9600 ?

loop_
_geom_hbond_atom_site_label_D
_geom_hbond_atom_site_label_H
_geom_hbond_atom_site_label_A
_geom_hbond_site_symmetry_A
_geom_hbond_distance_DH
_geom_hbond_distance_HA
_geom_hbond_distance_DA
_geom_hbond_angle_DHA
_geom_hbond_publ_flag
C1 H1 Cl1 . 0.93 2.77 3.427(4) 128.00 yes
C10 H10C Cl2 3_757 0.96 2.80 3.700(4) 156.00 yes

loop_
_geom_torsion_atom_site_label_1
_geom_torsion_atom_site_label_2
_geom_torsion_atom_site_label_3
_geom_torsion_atom_site_label_4
_geom_torsion
S1 O1 In1 N1 -154.51(17)
S1 O1 In1 N2 133.38(17)
S1 O1 In1 Cl1 -60.97(15)
S1 O1 In1 Cl3 37.17(15)
S1 O1 In1 Cl2 151.0(2)
C1 N1 In1 O1 98.2(3)
C6 N1 In1 O1 -88.1(2)
C1 N1 In1 N2 179.7(3)
C6 N1 In1 N2 -6.6(2)
C1 N1 In1 Cl1 8.0(3)
C6 N1 In1 Cl1 -178.3(2)
C1 N1 In1 Cl3 154.2(2)
C6 N1 In1 Cl3 -32.1(4)
C1 N1 In1 Cl2 -91.0(3)
C6 N1 In1 Cl2 82.7(2)
C12 N2 In1 O1 -88.9(2)
C7 N2 In1 O1 91.9(2)
C12 N2 In1 N1 -175.5(3)
C7 N2 In1 N1 5.30(19)
C12 N2 In1 Cl1 -146.1(2)
C7 N2 In1 Cl1 34.7(4)
C12 N2 In1 Cl3 -1.6(2)
C7 N2 In1 Cl3 179.24(19)
C12 N2 In1 Cl2 94.5(2)
C7 N2 In1 Cl2 -84.65(19)
In1 O1 S1 C13 -105.2(2)
In1 O1 S1 C14 151.6(2)
C2 C1 N1 C6 -0.6(5)
C2 C1 N1 In1 173.1(3)
N1 C1 C2 C3 -0.1(5)
C1 C2 C3 C5 0.2(5)
C1 C2 C3 C4 -178.7(3)
C2 C3 C5 C6 0.4(5)
C4 C3 C5 C6 179.4(3)
C3 C5 C6 N1 -1.2(4)
C3 C5 C6 C7 179.0(3)
C5 C6 N1 C1 1.3(4)
C7 C6 N1 C1 -178.9(3)
C5 C6 N1 In1 -172.7(2)
C7 C6 N1 In1 7.1(3)
N1 C6 C7 N2 -2.2(4)
C5 C6 C7 N2 177.6(3)
N1 C6 C7 C8 175.1(3)
C5 C6 C7 C8 -5.1(4)
C8 C7 N2 C12 -0.2(4)
C6 C7 N2 C12 177.1(3)
C8 C7 N2 In1 179.0(2)
C6 C7 N2 In1 -3.7(3)
N2 C7 C8 C9 0.2(4)
C6 C7 C8 C9 -177.0(3)
C7 C8 C9 C11 -0.2(4)
C7 C8 C9 C10 178.6(3)
C8 C9 C11 C12 0.3(5)
C10 C9 C11 C12 -178.5(3)
C9 C11 C12 N2 -0.3(5)
C11 C12 N2 C7 0.3(5)
C11 C12 N2 In1 -178.9(2)
